data_7150188
loop_
_publ_author_name
'S\'ykora, Jan'
'Budka, Jan'
'Lhot\'ak, Pavel'
'Stibor, Ivan'
'C\'isarov\'a, Ivana'

_publ_section_title
;
 Two structural types of 1,3-alternate tetrapropoxycalix[4]arene
 derivatives in the solid state.
;
_journal_issue 14
_journal_name_full 'Organic &amp; biomolecular chemistry'
_journal_page_first 2572
_journal_page_last 2578
_journal_paper_doi 10.1039/b505454k
_journal_volume 3
_journal_year 2005
_chemical_compound_source
;
?
;
_chemical_formula_moiety ' C20 H22 Br2 O2 '
_chemical_formula_sum 'C20 H22 Br2 O2'
_chemical_formula_weight 454.20
_chemical_melting_point ?
_chemical_name_systematic
;
?
;
_space_group_IT_number 62
_symmetry_cell_setting orthorhombic
_symmetry_space_group_name_Hall '-P 2ac 2n'
_symmetry_space_group_name_H-M 'P n m a'
_atom_sites_solution_hydrogens geom
_atom_sites_solution_primary direct
_audit_creation_date 05-13-05
_audit_creation_method CRYSTALS_ver_12-03-99
_cell_angle_alpha 90
_cell_angle_beta 90
_cell_angle_gamma 90
_cell_formula_units_Z 8
_cell_length_a 23.8510(3)
_cell_length_b 12.3330(3)
_cell_length_c 13.0740(4)
_cell_measurement_reflns_used 0
_cell_measurement_temperature 200
_cell_measurement_theta_max 0
_cell_measurement_theta_min 0
_cell_volume 3845.77(16)
_computing_cell_refinement
;
SPARE
;
_computing_data_collection
;
DATA COLLECTION
;
_computing_data_reduction
;
SPARE
;
_computing_molecular_graphics
;
CAMERON (Watkin et al 1996)
;
_computing_publication_material
;
CRYSTALS (Watkin et al 2001)
;
_computing_structure_refinement
;
CRYSTALS (Watkin et al 2001)
;
_computing_structure_solution
;
SHELXS 86 (Sheldrick, 1986)
;
_diffrn_ambient_temperature 200
_diffrn_measured_fraction_theta_max 1.000
_diffrn_measurement_device_type
;
Unknown
;
_diffrn_measurement_method \w/2\q
_diffrn_radiation_monochromator graphite
_diffrn_radiation_type 'Mo K\a'
_diffrn_radiation_wavelength 0.71073
_diffrn_reflns_av_R_equivalents 0.05
_diffrn_reflns_limit_h_max 28
_diffrn_reflns_limit_h_min 0
_diffrn_reflns_limit_k_max 14
_diffrn_reflns_limit_k_min -14
_diffrn_reflns_limit_l_max 15
_diffrn_reflns_limit_l_min -15
_diffrn_reflns_number 37053
_diffrn_reflns_theta_max 25.33
_diffrn_reflns_theta_min 3.00
_diffrn_standards_decay_% 0.00
_diffrn_standards_interval_count 0
_diffrn_standards_interval_time 0
_diffrn_standards_number 0
_exptl_absorpt_coefficient_mu 4.225
_exptl_absorpt_correction_T_max 1.00
_exptl_absorpt_correction_T_min 1.00
_exptl_absorpt_correction_type none
_exptl_crystal_colour ' white '
_exptl_crystal_density_diffrn 1.569
_exptl_crystal_density_meas ?
_exptl_crystal_description ' prism '
_exptl_crystal_F_000 1818.891
_exptl_crystal_size_max 0.2
_exptl_crystal_size_mid 0.3
_exptl_crystal_size_min 0.3
_refine_diff_density_max 0.34
_refine_diff_density_min -0.63
_refine_ls_extinction_method None
_refine_ls_goodness_of_fit_ref 1.0311
_refine_ls_hydrogen_treatment noref
_refine_ls_matrix_type full
_refine_ls_number_parameters 323
_refine_ls_number_reflns 2353
_refine_ls_R_factor_gt 0.0321
_refine_ls_shift/su_max 0.000910
_refine_ls_structure_factor_coef F
_refine_ls_weighting_details
;
Method= Tukey and Prince
W = [weight] * [1-(deltaF/6*sigmaF)^2]^2

0.195 -2.67 -0.475 -1.22 -0.338
;
_refine_ls_weighting_scheme calc
_refine_ls_wR_factor_ref 0.0242
_reflns_limit_h_max 28
_reflns_limit_h_min 0
_reflns_limit_k_max 14
_reflns_limit_k_min 0
_reflns_limit_l_max 15
_reflns_limit_l_min 0
_reflns_number_gt 2353
_reflns_number_total 3671
_reflns_threshold_expression >1.96\s(I)
_cod_data_source_file b505454k.txt
_cod_data_source_block CRYSTALS_cif_d
_cod_depositor_comments
;
The following automatic conversions were performed:
'_symmetry_cell_setting' value 'Orthorhombic ' changed to 'orthorhombic'
according to '/home/adriana/struct/CIF-dictionaries/cif_core.dic'
dictionary named 'cif_core.dic' version 2.4.1 from 2010-06-29.

Automatic conversion script
Id: cif_fix_enum 1555 2011-01-17 13:19:09Z saulius 

The following automatic conversions were performed:

'_chemical_melting_point' value 'not measured' was changed to '?' -
the value is undefined or not given.

Automatic conversion script
Id: cif_fix_values 1569 2011-02-09 13:29:24Z adriana 
;
_cod_original_sg_symbol_H-M 'P n m a '
_cod_original_formula_sum ' C20 H22 Br2 O2 '
_cod_database_code 7150188

loop_
_symmetry_equiv_pos_as_xyz
x,y,z
-x,-y,-z
-x+1/2,y+1/2,z+1/2
x+1/2,-y+1/2,-z+1/2
x,-y+1/2,z
-x,y+1/2,-z
-x+1/2,-y,z+1/2
x+1/2,y,-z+1/2

loop_
_atom_site_label
_atom_site_type_symbol
_atom_site_fract_x
_atom_site_fract_y
_atom_site_fract_z
_atom_site_U_iso_or_equiv
_atom_site_occupancy
_atom_site_adp_type
Br3 Br 0.41652(2) 0.2500 0.88484(5) 0.0588 1.0000 Uani
Br2 Br 0.818231(15) 0.42022(4) 0.81207(3) 0.0607 1.0000 Uani
Br1 Br 0.43639(2) 0.2500 0.55877(4) 0.0537 1.0000 Uani
O31 O 0.65990(12) 0.2500 1.0091(2) 0.0403 1.0000 Uani
O30 O 0.56969(9) 0.48890(18) 0.76122(19) 0.0448 1.0000 Uani
O29 O 0.68910(12) 0.2500 0.5641(2) 0.0450 1.0000 Uani
C26 C 0.62679(13) 0.4710(3) 0.7734(3) 0.0399 1.0000 Uani
C11 C 0.49325(18) 0.2500 0.9237(3) 0.0416 1.0000 Uani
C10 C 0.52090(14) 0.3468(3) 0.9348(3) 0.0438 1.0000 Uani
C9 C 0.57752(13) 0.3493(3) 0.9626(2) 0.0392 1.0000 Uani
C27 C 0.60426(18) 0.2500 0.9796(3) 0.0367 1.0000 Uani
C25 C 0.63127(18) 0.2500 0.5636(3) 0.0375 1.0000 Uani
C39 C 0.6684(3) 0.2500 1.1181(4) 0.0719 1.0000 Uani
C40 C 0.7221(4) 0.2906(8) 1.1457(7) 0.0643 0.5000 Uani
C41 C 0.7735(3) 0.2500 1.0942(7) 0.0695 1.0000 Uani
C8 C 0.60971(15) 0.4543(3) 0.9640(3) 0.0452 1.0000 Uani
C7 C 0.64826(13) 0.4602(2) 0.8724(3) 0.0377 1.0000 Uani
C36 C 0.55493(17) 0.6038(3) 0.7590(5) 0.0790 1.0000 Uani
C371 C 0.4894(3) 0.6099(6) 0.7975(5) 0.0458 0.5000 Uani
C372 C 0.5042(3) 0.6148(6) 0.6849(6) 0.0461 0.5000 Uani
C38 C 0.45486(18) 0.5638(4) 0.7268(5) 0.0839 1.0000 Uani
C3 C 0.66000(14) 0.4603(3) 0.6863(3) 0.0424 1.0000 Uani
C4 C 0.71732(14) 0.4458(3) 0.6997(3) 0.0430 1.0000 Uani
C5 C 0.73955(14) 0.4400(3) 0.7970(3) 0.0411 1.0000 Uani
C6 C 0.70606(13) 0.4450(3) 0.8831(3) 0.0400 1.0000 Uani
C2 C 0.63436(17) 0.4544(3) 0.5807(3) 0.0486 1.0000 Uani
C1 C 0.60256(13) 0.3487(3) 0.5668(2) 0.0389 1.0000 Uani
C24 C 0.54436(13) 0.3478(3) 0.5654(2) 0.0405 1.0000 Uani
C23 C 0.51595(18) 0.2500 0.5631(3) 0.0396 1.0000 Uani
C33 C 0.7153(2) 0.2500 0.4636(4) 0.0468 1.0000 Uani
C34 C 0.7774(2) 0.2500 0.4795(4) 0.0553 1.0000 Uani
C35 C 0.8099(2) 0.2500 0.3800(4) 0.0493 1.0000 Uani
H411 H 0.813(6) 0.294(14) 1.108(12) 0.18(8) 0.5000 Uiso
H412 H 0.782(7) 0.187(12) 1.117(11) 0.12(5) 0.5000 Uiso
H413 H 0.769(3) 0.2500 1.025(6) 0.08(2) 1.0000 Uiso
H81 H 0.6314(14) 0.457(3) 1.029(3) 0.041(9) 1.0000 Uiso
H82 H 0.5851(17) 0.518(3) 0.958(3) 0.058(11) 1.0000 Uiso
H41 H 0.7411(16) 0.435(3) 0.645(3) 0.05(1) 1.0000 Uiso
H61 H 0.7200(14) 0.434(3) 0.951(3) 0.04(1) 1.0000 Uiso
H21 H 0.6646(15) 0.462(3) 0.532(3) 0.045(9) 1.0000 Uiso
H22 H 0.6077(16) 0.518(3) 0.571(3) 0.055(11) 1.0000 Uiso
H351 H 0.851(2) 0.2500 0.395(4) 0.049(14) 1.0000 Uiso
H352 H 0.8007(14) 0.313(3) 0.339(3) 0.05(1) 1.0000 Uiso
H341 H 0.7875(17) 0.305(3) 0.517(3) 0.057(12) 1.0000 Uiso
H331 H 0.7029(15) 0.312(3) 0.419(3) 0.05(1) 1.0000 Uiso
H401 H 0.724(3) 0.286(5) 1.215(5) 0.05(2) 0.5000 Uiso
H402 H 0.714(5) 0.37(1) 1.113(8) 0.10(4) 0.5000 Uiso
H3911 H 0.671(5) 0.356(11) 1.124(9) 0.12(4) 0.5000 Uiso
H3912 H 0.635(3) 0.2500 1.155(5) 0.08(2) 1.0000 Uiso
H241 H 0.5225(14) 0.410(3) 0.570(2) 0.036(9) 1.0000 Uiso
H101 H 0.5056(14) 0.410(3) 0.925(2) 0.036(9) 1.0000 Uiso
H3611 H 0.57970 0.6462 0.8060 0.0981 0.5000 Uiso
H3612 H 0.55847 0.6330 0.6879 0.0981 0.5000 Uiso
H3621 H 0.58735 0.6475 0.7334 0.0981 0.5000 Uiso
H3622 H 0.54434 0.6291 0.8291 0.0981 0.5000 Uiso
H3711 H 0.4787 0.6875 0.8085 0.0550 0.5000 Uiso
H3712 H 0.4856 0.5693 0.8633 0.0550 0.5000 Uiso
H3721 H 0.4965 0.6936 0.6734 0.0567 0.5000 Uiso
H3722 H 0.5136 0.5795 0.6182 0.0567 0.5000 Uiso
H3811 H 0.41525 0.5680 0.7516 0.1009 0.5000 Uiso
H3812 H 0.45846 0.6043 0.6609 0.1009 0.5000 Uiso
H3813 H 0.46533 0.4861 0.7158 0.1009 0.5000 Uiso
H3821 H 0.42291 0.5725 0.6780 0.1009 0.5000 Uiso
H3822 H 0.44518 0.5990 0.7934 0.1009 0.5000 Uiso
H3823 H 0.46220 0.4848 0.7382 0.1009 0.5000 Uiso

loop_
_atom_site_aniso_label
_atom_site_aniso_U_11
_atom_site_aniso_U_22
_atom_site_aniso_U_33
_atom_site_aniso_U_23
_atom_site_aniso_U_13
_atom_site_aniso_U_12
Br3 0.0290(2) 0.0773(4) 0.0700(4) 0.0000 -0.0022(2) 0.0000
Br2 0.03142(18) 0.0832(3) 0.0673(2) -0.0121(2) -0.00436(17) -0.00056(18)
Br1 0.0315(2) 0.0661(4) 0.0634(3) 0.0000 -0.0012(2) 0.0000
O31 0.0322(16) 0.054(2) 0.0346(16) 0.0000 -0.0032(13) 0.0000
O30 0.0390(12) 0.0305(12) 0.0650(15) 0.0001(11) -0.0124(11) 0.003(1)
O29 0.0319(16) 0.071(2) 0.0326(16) 0.0000 0.0028(14) 0.0000
C26 0.0371(16) 0.0297(17) 0.053(2) 0.0024(15) -0.0099(15) -0.0029(13)
C11 0.029(2) 0.065(3) 0.031(2) 0.0000 0.0005(18) 0.0000
C10 0.0386(18) 0.051(2) 0.0415(18) -0.0074(19) 0.0019(15) 0.0084(17)
C9 0.0343(16) 0.051(2) 0.0321(16) -0.0092(14) 0.0030(12) 0.0027(14)
C27 0.029(2) 0.057(3) 0.024(2) 0.0000 0.0034(17) 0.0000
C25 0.033(2) 0.054(3) 0.026(2) 0.0000 0.0005(19) 0.0000
C39 0.049(3) 0.131(7) 0.036(3) 0.0000 -0.007(3) 0.0000
C40 0.068(5) 0.079(8) 0.046(4) -0.010(4) -0.018(4) -0.000(4)
C41 0.056(4) 0.077(6) 0.076(5) 0.0000 -0.015(3) 0.0000
C8 0.0422(18) 0.047(2) 0.047(2) -0.0142(17) -0.0019(16) 0.0060(17)
C7 0.0382(16) 0.0249(17) 0.050(2) -0.0088(15) -0.0042(15) -0.0016(13)
C36 0.052(2) 0.033(2) 0.152(5) -0.002(3) -0.037(3) 0.0059(17)
C371 0.045(4) 0.042(4) 0.049(4) 0.002(3) 0.002(3) 0.003(3)
C372 0.047(4) 0.036(4) 0.055(4) -0.002(3) -0.016(3) 0.005(3)
C38 0.042(2) 0.080(3) 0.129(5) -0.006(3) -0.007(3) 0.006(2)
C3 0.0460(18) 0.0345(18) 0.0466(18) 0.0085(16) -0.0080(16) -0.0087(15)
C4 0.0380(17) 0.041(2) 0.050(2) 0.0007(16) 0.0015(16) -0.0062(14)
C5 0.0355(16) 0.0343(19) 0.053(2) -0.0020(15) -0.0044(15) -0.0036(13)
C6 0.0378(16) 0.037(2) 0.046(2) -0.0041(16) -0.0068(16) -0.0020(14)
C2 0.049(2) 0.050(2) 0.047(2) 0.0173(17) -0.0059(17) -0.0110(18)
C1 0.0392(17) 0.048(2) 0.0292(15) 0.0063(16) -0.0031(13) -0.0035(15)
C24 0.0390(17) 0.048(2) 0.0343(16) 0.0002(16) -0.0034(14) 0.0024(16)
C23 0.034(2) 0.055(3) 0.030(2) 0.0000 -0.0003(19) 0.0000
C33 0.033(3) 0.078(4) 0.029(3) 0.0000 0.0045(19) 0.0000
C34 0.034(3) 0.090(5) 0.042(3) 0.0000 -0.001(2) 0.0000
C35 0.039(3) 0.061(4) 0.048(3) 0.0000 0.003(2) 0.0000

loop_
_atom_type_symbol
_atom_type_scat_dispersion_real
_atom_type_scat_dispersion_imag
_atom_type_scat_Cromer_Mann_a1
_atom_type_scat_Cromer_Mann_b1
_atom_type_scat_Cromer_Mann_a2
_atom_type_scat_Cromer_Mann_b2
_atom_type_scat_Cromer_Mann_a3
_atom_type_scat_Cromer_Mann_b3
_atom_type_scat_Cromer_Mann_a4
_atom_type_scat_Cromer_Mann_b4
_atom_type_scat_Cromer_Mann_c
_atom_type_scat_source
'C ' 0.0033 0.0016 2.3100 20.8439 1.0200 10.2075 1.5886 0.5687 0.8650 51.6512 0.2156 International_Tables_Vol_IV_Table_2.2B
'H ' 0.0000 0.0000 0.4930 10.5109 0.3229 26.1257 0.1402 3.1424 0.0408 57.7997 0.0030 International_Tables_Vol_IV_Table_2.2B
'O ' 0.0106 0.0060 3.0485 13.2771 2.2868 5.7011 1.5463 0.3239 0.8670 32.9089 0.2508 International_Tables_Vol_IV_Table_2.2B
'Br ' -0.3740 2.4560 17.1789 2.1723 5.2358 16.5796 5.6377 0.2609 3.9851 41.4328 2.9557 International_Tables_Vol_IV_Table_2.2B

loop_
_geom_angle_atom_site_label_1
_geom_angle_site_symmetry_1
_geom_angle_atom_site_label_2
_geom_angle_site_symmetry_2
_geom_angle_atom_site_label_3
_geom_angle_site_symmetry_3
_geom_angle
_geom_angle_publ_flag
C27 . O31 . C39 . 114.3(4) yes
C26 . O30 . C36 . 113.1(3) yes
C25 . O29 . C33 . 115.2(3) yes
O30 . C26 . C7 . 118.7(3) yes
O30 . C26 . C3 . 118.6(3) yes
C7 . C26 . C3 . 122.6(3) yes
Br3 . C11 . C10 . 119.4(2) yes
Br3 . C11 . C10 5_555 119.4(2) yes
C10 . C11 . C10 5_555 121.0(4) yes
C11 . C10 . C9 . 120.7(4) yes
C11 . C10 . H101 . 124.1(22) no
C9 . C10 . H101 . 115.1(22) no
C10 . C9 . C27 . 117.5(3) yes
C10 . C9 . C8 . 121.0(3) yes
C27 . C9 . C8 . 121.2(3) yes
O31 . C27 . C9 . 118.8(2) yes
O31 . C27 . C9 5_555 118.8(2) yes
C9 . C27 . C9 5_555 122.3(4) yes
O29 . C25 . C1 . 119.3(2) yes
O29 . C25 . C1 5_555 119.3(2) yes
C1 . C25 . C1 5_555 121.2(4) yes
O31 . C39 . C40 . 112.2(6) yes
O31 . C39 . C40 5_555 112.2(6) yes
C40 . C39 . C40 5_555 41.2(8) yes
O31 . C39 . H3912 . 113.5(42) no
C40 . C39 . H3912 . 129.5(38) no
C40 5_555 C39 . H3912 . 129.5(38) no
C39 . C40 . C40 5_555 69.4(4) yes
C39 . C40 . C41 . 120.7(6) yes
C40 5_555 C40 . C41 . 70.3(4) yes
C39 . C40 . H401 . 106.5(42) no
C40 5_555 C40 . H401 . 86.4(42) no
C41 . C40 . H401 . 112.4(41) no
C39 . C40 . H402 . 92.2(66) no
C40 5_555 C40 . H402 . 153.5(61) no
C41 . C40 . H402 . 106.3(65) no
H401 . C40 . H402 . 117.9(73) no
C40 . C41 . C40 5_555 39.4(8) yes
C40 . C41 . H411 . 117.9(82) no
C40 5_555 C41 . H411 . 142.9(81) no
C40 . C41 . H411 5_555 142.9(81) no
C40 5_555 C41 . H411 5_555 117.9(82) no
H411 . C41 . H411 5_555 58.5(161) no
C40 . C41 . H412 . 110.0(106) no
C40 5_555 C41 . H412 . 74.4(108) no
H411 . C41 . H412 . 100.5(138) no
H411 5_555 C41 . H412 . 45.3(116) no
C40 . C41 . H412 5_555 74.4(108) no
C40 5_555 C41 . H412 5_555 110.0(106) no
H411 . C41 . H412 5_555 45.3(116) no
H411 5_555 C41 . H412 5_555 100.5(138) no
H412 . C41 . H412 5_555 129.9(197) no
C40 . C41 . H413 . 110.0(42) no
C40 5_555 C41 . H413 . 110.0(42) no
H411 . C41 . H413 . 105.9(87) no
H411 5_555 C41 . H413 . 105.9(87) no
H412 . C41 . H413 . 112.2(95) no
H412 5_555 C41 . H413 . 112.2(95) no
C9 . C8 . C7 . 110.0(3) yes
C9 . C8 . H81 . 107.9(19) no
C7 . C8 . H81 . 111.0(19) no
C9 . C8 . H82 . 112.4(23) no
C7 . C8 . H82 . 105.3(23) no
H81 . C8 . H82 . 110.3(29) no
C26 . C7 . C8 . 121.0(3) yes
C26 . C7 . C6 . 117.8(3) yes
C8 . C7 . C6 . 120.9(3) yes
O30 . C36 . C371 . 105.5(4) yes
O30 . C36 . C372 . 106.5(4) yes
C371 . C36 . C372 . 56.5(4) yes
O30 . C36 . H3611 . 110.66 no
C371 . C36 . H3611 . 110.5 no
C372 . C36 . H3611 . 142.8 no
O30 . C36 . H3612 . 110.3 no
C371 . C36 . H3612 . 110.4 no
C372 . C36 . H3612 . 57.0 no
H3611 . C36 . H3612 . 109.466 no
O30 . C36 . H3621 . 110.1 no
C371 . C36 . H3621 . 144.4 no
C372 . C36 . H3621 . 110.2 no
H3611 . C36 . H3621 . 57.803 no
H3612 . C36 . H3621 . 55.258 no
O30 . C36 . H3622 . 110.2 no
C371 . C36 . H3622 . 57.7 no
C372 . C36 . H3622 . 110.3 no
H3611 . C36 . H3622 . 54.763 no
H3612 . C36 . H3622 . 139.462 no
H3621 . C36 . H3622 . 109.467 no
C36 . C371 . C372 . 58.9(4) yes
C36 . C371 . C38 . 110.4(5) yes
C372 . C371 . C38 . 59.9(4) yes
C36 . C371 . H3711 . 109.3 no
C372 . C371 . H3711 . 99.3 no
C38 . C371 . H3711 . 110.0 no
C36 . C371 . H3712 . 109.1 no
C372 . C371 . H3712 . 151.3 no
C38 . C371 . H3712 . 108.5 no
H3711 . C371 . H3712 . 109.467 no
C36 . C371 . H3822 . 157.0 no
C372 . C371 . H3822 . 100.8 no
C38 . C371 . H3822 . 46.7 no
H3711 . C371 . H3822 . 82.9 no
H3712 . C371 . H3822 . 83.6 no
C36 . C372 . C371 . 64.7(4) yes
C36 . C372 . C38 . 111.1(6) yes
C371 . C372 . C38 . 54.8(4) yes
C36 . C372 . H3721 . 108.7 no
C371 . C372 . H3721 . 98.2 no
C38 . C372 . H3721 . 109.4 no
C36 . C372 . H3722 . 109.4 no
C371 . C372 . H3722 . 151.9 no
C38 . C372 . H3722 . 108.9 no
H3721 . C372 . H3722 . 109.467 no
C36 . C372 . H3812 . 154.6 no
C371 . C372 . H3812 . 92.3 no
C38 . C372 . H3812 . 43.6 no
H3721 . C372 . H3812 . 83.9 no
H3722 . C372 . H3812 . 85.7 no
C371 . C38 . C372 . 65.3(4) yes
C371 . C38 . H3811 . 109.3 no
C372 . C38 . H3811 . 150.5 no
C371 . C38 . H3812 . 108.8 no
C372 . C38 . H3812 . 52.0 no
H3811 . C38 . H3812 . 109.476 no
C371 . C38 . H3813 . 110.3 no
C372 . C38 . H3813 . 99.2 no
H3811 . C38 . H3813 . 109.476 no
H3812 . C38 . H3813 . 109.475 no
C371 . C38 . H3821 . 148.1 no
C372 . C38 . H3821 . 109.4 no
H3811 . C38 . H3821 . 58.734 no
H3812 . C38 . H3821 . 57.427 no
H3813 . C38 . H3821 . 101.600 no
C371 . C38 . H3822 . 50.8 no
C372 . C38 . H3822 . 109.2 no
H3811 . C38 . H3822 . 58.489 no
H3812 . C38 . H3822 . 123.525 no
H3813 . C38 . H3822 . 126.826 no
C371 . C38 . H3823 . 101.5 no
C372 . C38 . H3823 . 109.8 no
H3811 . C38 . H3823 . 99.719 no
H3812 . C38 . H3823 . 126.909 no
H3813 . C38 . H3823 . 17.445 no
H3821 . C38 . H3822 . 109.475 no
H3821 . C38 . H3823 . 109.476 no
H3822 . C38 . H3823 . 109.476 no
C26 . C3 . C4 . 117.9(3) yes
C26 . C3 . C2 . 121.4(3) yes
C4 . C3 . C2 . 120.5(3) yes
C3 . C4 . C5 . 120.1(3) yes
C3 . C4 . H41 . 121.6(23) no
C5 . C4 . H41 . 118.2(23) no
Br2 . C5 . C4 . 118.8(3) yes
Br2 . C5 . C6 . 119.4(2) yes
C4 . C5 . C6 . 121.8(3) yes
C7 . C6 . C5 . 119.6(3) yes
C7 . C6 . H61 . 117.1(21) no
C5 . C6 . H61 . 123.2(20) no
C3 . C2 . C1 . 110.7(3) yes
C3 . C2 . H21 . 107.0(20) no
C1 . C2 . H21 . 112.5(21) no
C3 . C2 . H22 . 109.1(21) no
C1 . C2 . H22 . 109.5(21) no
H21 . C2 . H22 . 107.9(30) no
C25 . C1 . C2 . 120.4(3) yes
C25 . C1 . C24 . 118.8(3) yes
C2 . C1 . C24 . 120.5(3) yes
C1 . C24 . C23 . 119.8(3) yes
C1 . C24 . H241 . 123.4(20) no
C23 . C24 . H241 . 116.7(20) no
Br1 . C23 . C24 . 119.4(2) yes
Br1 . C23 . C24 5_555 119.4(2) yes
C24 . C23 . C24 5_555 121.3(4) yes
O29 . C33 . C34 . 107.4(4) yes
O29 . C33 . H331 . 113.4(21) no
C34 . C33 . H331 . 111.9(21) no
O29 . C33 . H331 5_555 113.4(21) no
C34 . C33 . H331 5_555 111.9(21) no
H331 . C33 . H331 5_555 98.8(40) no
C33 . C34 . C35 . 112.8(5) yes
C33 . C34 . H341 . 110.6(28) no
C35 . C34 . H341 . 109.9(28) no
C33 . C34 . H341 5_555 110.6(28) no
C35 . C34 . H341 5_555 109.9(28) no
H341 . C34 . H341 5_555 102.7(53) no
C34 . C35 . H351 . 109.2(29) no
C34 . C35 . H352 . 111.2(21) no
H351 . C35 . H352 . 109.6(26) no
C34 . C35 . H352 5_555 111.2(21) no
H351 . C35 . H352 5_555 109.6(26) no
H352 . C35 . H352 5_555 106.0(42) no
C41 . H411 . H412 5_555 50.5(173) no
C41 . H412 . H411 5_555 84.2(216) no
C372 . H3812 . C38 . 84.4 no
C38 . H3813 . H3823 . 81.278 no
C371 . H3822 . C38 . 82.5 no
C38 . H3823 . H3813 . 81.278 no

loop_
_geom_bond_atom_site_label_1
_geom_bond_site_symmetry_1
_geom_bond_atom_site_label_2
_geom_bond_site_symmetry_2
_geom_bond_distance
_geom_bond_publ_flag
Br3 . C11 . 1.899(4) yes
Br2 . C5 . 1.903(3) yes
Br1 . C23 . 1.898(4) yes
O31 . C27 . 1.382(5) yes
O31 . C39 . 1.439(6) yes
O30 . C26 . 1.389(4) yes
O30 . C36 . 1.461(4) yes
O29 . C25 . 1.379(5) yes
O29 . C33 . 1.456(5) yes
C26 . C7 . 1.399(5) yes
C26 . C3 . 1.393(5) yes
C11 . C10 . 1.372(4) yes
C11 . C10 5_555 1.372(4) yes
C10 . C9 . 1.399(4) yes
C10 . H101 . 0.87(3) no
C9 . C27 . 1.399(4) yes
C9 . C8 . 1.505(5) yes
C25 . C1 . 1.398(4) yes
C25 . C1 5_555 1.398(4) yes
C39 . C40 . 1.42(1) yes
C39 . C40 5_555 1.42(1) yes
C39 . H3912 . 0.93(7) no
C40 . C40 5_555 1.00(2) yes
C40 . C41 . 1.484(12) yes
C40 . H401 . 0.91(7) no
C40 . H402 . 1.05(12) no
C41 . H411 . 1.11(17) no
C41 . H411 5_555 1.11(17) no
C41 . H412 . 0.86(15) no
C41 . H412 5_555 0.86(15) no
C41 . H413 . 0.91(8) no
C8 . C7 . 1.512(5) yes
C8 . H81 . 1.00(3) no
C8 . H82 . 0.98(4) no
C7 . C6 . 1.398(4) yes
C36 . C371 . 1.643(8) yes
C36 . C372 . 1.556(8) yes
C36 . H3611 . 1.000 no
C36 . H3612 . 1.000 no
C36 . H3621 . 1.000 no
C36 . H3622 . 1.000 no
C371 . C372 . 1.51(1) yes
C371 . C38 . 1.363(8) yes
C371 . H3711 . 1.000 no
C371 . H3712 . 1.000 no
C371 . H3822 . 1.066(8) no
C372 . C38 . 1.443(8) yes
C372 . H3721 . 1.000 no
C372 . H3722 . 1.000 no
C372 . H3812 . 1.142(8) no
C38 . H3811 . 1.000 no
C38 . H3812 . 1.000 no
C38 . H3813 . 1.000 no
C38 . H3821 . 1.000 no
C38 . H3822 . 1.000 no
C38 . H3823 . 1.000 no
C3 . C4 . 1.390(5) yes
C3 . C2 . 1.511(5) yes
C4 . C5 . 1.379(5) yes
C4 . H41 . 0.92(4) no
C5 . C6 . 1.382(5) yes
C6 . H61 . 0.95(3) no
C2 . C1 . 1.519(5) yes
C2 . H21 . 0.97(4) no
C2 . H22 . 1.02(4) no
C1 . C24 . 1.388(4) yes
C24 . C23 . 1.384(4) yes
C24 . H241 . 0.93(3) no
C33 . C34 . 1.496(7) yes
C33 . H331 . 1.01(3) no
C33 . H331 5_555 1.01(3) no
C34 . C35 . 1.515(8) yes
C34 . H341 . 0.86(4) no
C34 . H341 5_555 0.86(4) no
C35 . H351 . 1.00(6) no
C35 . H352 . 0.97(4) no
C35 . H352 5_555 0.97(4) no
H411 . H412 5_555 0.8(2) no
H3813 . H3823 . 0.303 no
